data_2102408
loop_
_publ_author_name
'Marsh, Richard E.'

_publ_section_title
;
 Space group <i>Cc</i>: an update
;
_journal_issue 2
_journal_name_full 'Acta Crystallographica Section B'
_journal_page_first 252
_journal_page_last 253
_journal_paper_doi 10.1107/S0108768104003878
_journal_volume 60
_journal_year 2004
_chemical_formula_moiety 'C24 H56 O4 Li2 Si4'
_chemical_formula_sum 'C24 H56 Li2 O4 Si4'
_space_group_crystal_system monoclinic
_space_group_IT_number 15
_space_group_name_Hall '-C 2yc'
_space_group_name_H-M_alt 'C 1 2/c 1'
_audit_creation_method CRYM
_cell_angle_alpha 90
_cell_angle_beta 114.64
_cell_angle_gamma 90
_cell_formula_units_Z 4
_cell_length_a 18.7410
_cell_length_b 10.4460
_cell_length_c 19.2700
_cell_volume 3428.959
_cod_data_source_file bk0142.cif
_cod_data_source_block QIZTEY
_cod_depositor_comments
;
 Updating space group information and adding the symmetry operation list.

 Antanas Vaitkus,
 2018-06-14

 Adding the _cell_formula_units_Z data item.

 Antanas Vaitkus,
 2017-08-05

  Added moiety chemical formula from Marsh (2004) paper.
  The summary chemical formula is calculated from moiety formula using
  AdHocParser
  (svn://www.crystallography.net/cod-tools/trunk/Formulae/AdHocParser.yp,
  revision 1441.)

  Andrius Merkys
  2013-11-11
;
_cod_original_sg_symbol_H-M C2/c
_cod_database_code 2102408

loop_
_space_group_symop_id
_space_group_symop_operation_xyz
1 x,y,z
2 -x,y,-z+1/2
3 -x,-y,-z
4 x,-y,z+1/2
5 x+1/2,y+1/2,z
6 -x+1/2,y+1/2,-z+1/2
7 -x+1/2,-y+1/2,-z
8 x+1/2,-y+1/2,z+1/2

loop_
_atom_site_label
_atom_site_type_symbol
_atom_site_fract_x
_atom_site_fract_y
_atom_site_fract_z
C1 C -0.02555 0.16655 0.20805
C3 C 0.02510 0.30970 0.29195
C5 C -0.10360 -0.10105 0.16290
C6 C 0.03705 -0.03755 0.13025
C7 C -0.11895 0.07765 0.03715
C11 C 0.13765 0.40085 0.45780
C12 C 0.01075 0.57660 0.35640
C13 C 0.15395 0.51660 0.32730
C17 C -0.07120 0.30425 0.43695
C18 C -0.19880 0.25965 0.34575
C19 C -0.24935 0.26960 0.26175
C20 C -0.25935 0.18005 0.14530
Li1 Li -0.09075 0.24010 0.27090
O1 O -0.12215 0.29950 0.35790
O2 O -0.20975 0.20150 0.22390
Si1 Si -0.05180 0.03475 0.13845
Si3 Si 0.07745 0.44210 0.35500
H1 H -0.07260 -0.12870 0.21420
H2 H -0.11060 -0.17110 0.12845
H3 H -0.15385 -0.07225 0.15860
H4 H 0.07465 -0.06265 0.18000
H5 H 0.06035 0.02415 0.10910
H6 H 0.02110 -0.11130 0.09765
H7 H -0.16595 0.11585 0.03610
H8 H -0.13215 0.00190 0.00615
H9 H -0.09290 0.13740 0.01765
H19 H 0.10440 0.36180 0.47850
H20 H 0.16060 0.47720 0.48600
H21 H 0.17850 0.34215 0.46145
H22 H -0.02855 0.54265 0.37095
H23 H -0.01405 0.61405 0.30650
H24 H 0.04055 0.64070 0.39245
H25 H 0.18955 0.45165 0.32590
H26 H 0.18265 0.58125 0.36360
H27 H 0.12805 0.55455 0.27765
H37 H -0.02005 0.33140 0.44305
H38 H -0.06770 0.22045 0.45835
H39 H -0.09130 0.36315 0.46265
H40 H -0.19660 0.17265 0.36235
H41 H -0.21735 0.31365 0.37505
H42 H -0.25470 0.35745 0.24595
H43 H -0.30045 0.23300 0.24790
H44 H -0.23145 0.13390 0.12140
H45 H -0.27505 0.26145 0.12095
H46 H -0.30480 0.13255 0.14050
